data_7106141
loop_
_publ_author_name
'Zhenzhen Dong'
'Shi Bai'
'Glenn P. A. Yap'
'Joseph M. Fox'

_publ_section_title
;
 Interplay between the diamine structure and absolute helicity in
 Ni&#x0096;salen metallofoldamers
;
_journal_name_full Chem.Commun.
_journal_page_first 3781
_journal_paper_doi 10.1039/c0cc04794e
_journal_volume 47
_journal_year 2011
_chemical_absolute_configuration rmad
_chemical_formula_sum 'C86 H82 N6 Ni O12'
_chemical_formula_weight 1450.29
_chemical_name_systematic
;
?
;
_space_group_IT_number 92
_symmetry_cell_setting tetragonal
_symmetry_space_group_name_Hall 'P 4abw 2nw'
_symmetry_space_group_name_H-M 'P 41 21 2'
_atom_sites_solution_hydrogens geom
_atom_sites_solution_primary direct
_atom_sites_solution_secondary difmap
_audit_creation_method SHELXL-97
_cell_angle_alpha 90.00
_cell_angle_beta 90.00
_cell_angle_gamma 90.00
_cell_formula_units_Z 4
_cell_length_a 16.527(3)
_cell_length_b 16.527(3)
_cell_length_c 27.868(6)
_cell_measurement_reflns_used 1021
_cell_measurement_temperature 120(2)
_cell_measurement_theta_max 27.95
_cell_measurement_theta_min 2.57
_cell_volume 7612(3)
_computing_cell_refinement 'SAINT (Bruker, 2002)'
_computing_data_collection 'SMART (Bruker, 2002)'
_computing_data_reduction SAINT
_computing_molecular_graphics 'SHELXTL (Sheldrick, 2001)'
_computing_publication_material 'SHELXTL (Sheldrick, 2001)'
_computing_structure_refinement 'SHELXL-97 (Sheldrick, 1997)'
_computing_structure_solution 'SHELXS-97 (Sheldrick, 1997)'
_diffrn_ambient_temperature 120(2)
_diffrn_detector_area_resol_mean 836.6
_diffrn_measured_fraction_theta_full 0.999
_diffrn_measured_fraction_theta_max 0.971
_diffrn_measurement_device_type 'Bruker AXS APEX diffractometer'
_diffrn_measurement_method \w
_diffrn_radiation_monochromator graphite
_diffrn_radiation_source 'fine-focus sealed tube'
_diffrn_radiation_type MoK\a
_diffrn_radiation_wavelength 0.71073
_diffrn_reflns_av_R_equivalents 0.0733
_diffrn_reflns_av_sigmaI/netI 0.0438
_diffrn_reflns_limit_h_max 22
_diffrn_reflns_limit_h_min -21
_diffrn_reflns_limit_k_max 21
_diffrn_reflns_limit_k_min -21
_diffrn_reflns_limit_l_max 37
_diffrn_reflns_limit_l_min -36
_diffrn_reflns_number 82722
_diffrn_reflns_theta_full 25.00
_diffrn_reflns_theta_max 28.27
_diffrn_reflns_theta_min 1.74
_diffrn_standards_decay_% 1
_diffrn_standards_interval_count 0
_diffrn_standards_interval_time 0
_diffrn_standards_number 0
_exptl_absorpt_coefficient_mu 0.321
_exptl_absorpt_correction_T_max 0.9552
_exptl_absorpt_correction_T_min 0.9222
_exptl_absorpt_correction_type multi-scan
_exptl_absorpt_process_details 'SADABS (Sheldrick, 2003)'
_exptl_crystal_colour red
_exptl_crystal_density_diffrn 1.265
_exptl_crystal_density_method 'not measured'
_exptl_crystal_description block
_exptl_crystal_F_000 3056
_exptl_crystal_size_max 0.26
_exptl_crystal_size_mid 0.25
_exptl_crystal_size_min 0.14
_refine_diff_density_max 0.838
_refine_diff_density_min -0.582
_refine_diff_density_rms 0.089
_refine_ls_abs_structure_details 'Flack H D (1983), Acta Cryst. A39, 876-881'
_refine_ls_abs_structure_Flack 0.00(3)
_refine_ls_extinction_method none
_refine_ls_goodness_of_fit_ref 1.061
_refine_ls_hydrogen_treatment constr
_refine_ls_matrix_type full
_refine_ls_number_parameters 477
_refine_ls_number_reflns 9039
_refine_ls_number_restraints 0
_refine_ls_restrained_S_all 1.061
_refine_ls_R_factor_all 0.1141
_refine_ls_R_factor_gt 0.0664
_refine_ls_shift/su_max 0.001
_refine_ls_shift/su_mean 0.000
_refine_ls_structure_factor_coef Fsqd
_refine_ls_weighting_details 'calc w=1/[\s^2^(Fo^2^)+(0.1137P)^2^+16.6699P] where P=(Fo^2^+2Fc^2^)/3'
_refine_ls_weighting_scheme calc
_refine_ls_wR_factor_gt 0.1750
_refine_ls_wR_factor_ref 0.2354
_reflns_number_gt 6933
_reflns_number_total 9039
_reflns_threshold_expression >2sigma(I)
_cod_data_source_file c0cc04794e.txt
_cod_data_source_block joef065
_cod_depositor_comments
;
The following automatic conversions were performed:

'_symmetry_cell_setting' value 'Tetragonal' changed to 'tetragonal'
according to the built-in table from CIF Core dictionary named
'cif_core.dic' version 2.4.1 from 2010-06-29.

Automatic conversion script
Id: cif_fix_values 1646 2011-03-28 12:23:43Z adriana 
;
_cod_original_sg_symbol_H-M P4(1)2(1)2
_cod_database_code 7106141

loop_
_symmetry_equiv_pos_as_xyz
'x, y, z'
'-x, -y, z+1/2'
'-y+1/2, x+1/2, z+1/4'
'y+1/2, -x+1/2, z+3/4'
'-x+1/2, y+1/2, -z+1/4'
'x+1/2, -y+1/2, -z+3/4'
'y, x, -z'
'-y, -x, -z+1/2'

loop_
_atom_site_label
_atom_site_type_symbol
_atom_site_fract_x
_atom_site_fract_y
_atom_site_fract_z
_atom_site_U_iso_or_equiv
_atom_site_adp_type
_atom_site_occupancy
_atom_site_symmetry_multiplicity
_atom_site_calc_flag
_atom_site_refinement_flags
_atom_site_disorder_assembly
_atom_site_disorder_group
Ni1 Ni 0.81572(3) 0.81572(3) 0.0000 0.02866(19) Uani 1 2 d S . .
N1 N 0.8605(2) 0.8875(2) 0.04412(15) 0.0319(8) Uani 1 1 d . . .
N2 N 0.6720(2) 0.6225(2) 0.05818(14) 0.0305(8) Uani 1 1 d . . .
N3 N 0.7694(2) 0.5494(2) -0.01227(13) 0.0318(8) Uani 1 1 d . . .
O1 O 0.7552(2) 0.7582(2) 0.04531(11) 0.0304(6) Uani 1 1 d . . .
O2 O 0.6541(2) 0.5858(2) 0.13626(12) 0.0384(8) Uani 1 1 d . . .
O3 O 0.8269(2) 0.5527(2) 0.06244(11) 0.0374(8) Uani 1 1 d . . .
O4 O 0.8805(2) 0.5713(2) -0.08016(13) 0.0431(9) Uani 1 1 d . . .
O5 O 0.6913(2) 0.3234(2) -0.06489(13) 0.0421(8) Uani 1 1 d . . .
O6 O 0.7670(3) 0.4312(3) -0.08217(15) 0.0560(11) Uani 1 1 d . . .
C1 C 1.0275(3) 0.9287(3) 0.08200(19) 0.0390(11) Uani 1 1 d . . .
H1A H 1.0167 0.8722 0.0811 0.047 Uiso 1 1 calc R . .
C2 C 1.0912(4) 0.9581(4) 0.1102(2) 0.0473(13) Uani 1 1 d . . .
H2A H 1.1235 0.9219 0.1286 0.057 Uiso 1 1 calc R . .
C3 C 1.1067(4) 1.0409(4) 0.1111(2) 0.0499(14) Uani 1 1 d . . .
H3A H 1.1501 1.0612 0.1300 0.060 Uiso 1 1 calc R . .
C4 C 1.0600(3) 1.0931(4) 0.0850(2) 0.0449(13) Uani 1 1 d . . .
H4A H 1.0709 1.1495 0.0859 0.054 Uiso 1 1 calc R . .
C5 C 0.9965(3) 1.0638(3) 0.0571(2) 0.0413(12) Uani 1 1 d . . .
H5A H 0.9642 1.1004 0.0392 0.050 Uiso 1 1 calc R . .
C6 C 0.9801(3) 0.9812(3) 0.05537(18) 0.0361(10) Uani 1 1 d . . .
C7 C 0.9140(3) 0.9505(3) 0.02296(18) 0.0330(10) Uani 1 1 d . . .
H7A H 0.8795 0.9976 0.0135 0.040 Uiso 1 1 calc R . .
C8 C 0.8360(3) 0.8964(3) 0.08823(16) 0.0318(10) Uani 1 1 d . . .
H8A H 0.8547 0.9425 0.1053 0.038 Uiso 1 1 calc R . .
C9 C 0.7829(3) 0.8418(3) 0.11313(17) 0.0327(9) Uani 1 1 d . . .
C10 C 0.7667(3) 0.8596(3) 0.16108(17) 0.0374(10) Uani 1 1 d . . .
H10A H 0.7881 0.9078 0.1746 0.045 Uiso 1 1 calc R . .
C11 C 0.7207(3) 0.8094(4) 0.18932(19) 0.0421(11) Uani 1 1 d . . .
H11A H 0.7082 0.8236 0.2215 0.051 Uiso 1 1 calc R . .
C12 C 0.6930(3) 0.7376(3) 0.16969(17) 0.0366(10) Uani 1 1 d . . .
H12A H 0.6642 0.7010 0.1896 0.044 Uiso 1 1 calc R . .
C13 C 0.7058(3) 0.7170(3) 0.12159(16) 0.0314(9) Uani 1 1 d . . .
C14 C 0.7489(3) 0.7719(3) 0.09139(15) 0.0281(9) Uani 1 1 d . . .
C15 C 0.6759(3) 0.6370(3) 0.10592(16) 0.0308(9) Uani 1 1 d . . .
C16 C 0.6501(3) 0.5469(3) 0.03871(17) 0.0308(9) Uani 1 1 d . . .
C17 C 0.5789(3) 0.5095(3) 0.05475(18) 0.0341(10) Uani 1 1 d . . .
H17A H 0.5485 0.5334 0.0800 0.041 Uiso 1 1 calc R . .
C18 C 0.5529(3) 0.4383(3) 0.03408(18) 0.0376(10) Uani 1 1 d . . .
H18A H 0.5050 0.4128 0.0453 0.045 Uiso 1 1 calc R . .
C19 C 0.5967(3) 0.4042(3) -0.00306(19) 0.0375(10) Uani 1 1 d . . .
H19A H 0.5778 0.3559 -0.0177 0.045 Uiso 1 1 calc R . .
C20 C 0.6685(3) 0.4398(3) -0.01944(17) 0.0338(10) Uani 1 1 d . . .
C21 C 0.6963(3) 0.5114(3) 0.00244(18) 0.0315(9) Uani 1 1 d . . .
C22 C 0.8301(3) 0.5682(3) 0.01954(17) 0.0345(10) Uani 1 1 d . . .
C23 C 0.9016(3) 0.6142(3) -0.00069(19) 0.0340(9) Uani 1 1 d . . .
C24 C 0.9465(3) 0.6589(3) 0.03242(19) 0.0392(11) Uani 1 1 d . . .
H24A H 0.9318 0.6577 0.0654 0.047 Uiso 1 1 calc R . .
C25 C 1.0124(3) 0.7052(3) 0.0181(2) 0.0419(12) Uani 1 1 d . . .
H25A H 1.0419 0.7360 0.0409 0.050 Uiso 1 1 calc R . .
C26 C 1.0348(4) 0.7058(3) -0.0300(2) 0.0454(13) Uani 1 1 d . . .
H26A H 1.0801 0.7370 -0.0399 0.054 Uiso 1 1 calc R . .
C27 C 0.9921(3) 0.6619(3) -0.0630(2) 0.0409(12) Uani 1 1 d . . .
H27A H 1.0083 0.6624 -0.0958 0.049 Uiso 1 1 calc R . .
C28 C 0.9252(3) 0.6166(3) -0.04907(18) 0.0345(10) Uani 1 1 d . . .
C29 C 0.9112(4) 0.5550(4) -0.1269(2) 0.0517(14) Uani 1 1 d . . .
H29A H 0.8748 0.5175 -0.1435 0.078 Uiso 1 1 calc R . .
H29B H 0.9651 0.5307 -0.1243 0.078 Uiso 1 1 calc R . .
H29C H 0.9148 0.6057 -0.1451 0.078 Uiso 1 1 calc R . .
C30 C 0.7155(3) 0.4003(3) -0.05814(19) 0.0394(11) Uani 1 1 d . . .
C31 C 0.7327(4) 0.2774(4) -0.1012(2) 0.0486(13) Uani 1 1 d . . .
H31A H 0.7879 0.2633 -0.0902 0.058 Uiso 1 1 calc R . .
H31B H 0.7372 0.3095 -0.1311 0.058 Uiso 1 1 calc R . .
C32 C 0.6838(4) 0.2013(3) -0.1101(2) 0.0488(13) Uani 1 1 d . . .
H32A H 0.6319 0.2159 -0.1256 0.059 Uiso 1 1 calc R . .
H32B H 0.6714 0.1750 -0.0790 0.059 Uiso 1 1 calc R . .
C33 C 0.7294(4) 0.1419(4) -0.1421(2) 0.0532(15) Uani 1 1 d . . .
H33A H 0.7436 0.1694 -0.1725 0.064 Uiso 1 1 calc R . .
H33B H 0.7806 0.1267 -0.1259 0.064 Uiso 1 1 calc R . .
C34 C 0.6826(4) 0.0656(4) -0.1536(2) 0.0491(13) Uani 1 1 d . . .
H34A H 0.6353 0.0799 -0.1738 0.059 Uiso 1 1 calc R . .
H34B H 0.6620 0.0418 -0.1234 0.059 Uiso 1 1 calc R . .
C35 C 0.7329(4) 0.0029(4) -0.1796(3) 0.0604(17) Uani 1 1 d . . .
H35A H 0.7539 0.0271 -0.2097 0.072 Uiso 1 1 calc R . .
H35B H 0.7801 -0.0111 -0.1594 0.072 Uiso 1 1 calc R . .
C36 C 0.6886(5) -0.0733(4) -0.1919(3) 0.0695(19) Uani 1 1 d . . .
H36A H 0.7253 -0.1105 -0.2085 0.104 Uiso 1 1 calc R . .
H36B H 0.6427 -0.0605 -0.2128 0.104 Uiso 1 1 calc R . .
H36C H 0.6687 -0.0987 -0.1624 0.104 Uiso 1 1 calc R . .
C37 C 1.0315(6) 0.4306(6) 0.0110(3) 0.084(3) Uani 1 1 d . . .
H37A H 1.0215 0.4857 0.0187 0.101 Uiso 1 1 calc R . .
C38 C 0.9775(6) 0.3891(6) -0.0191(3) 0.084(3) Uani 1 1 d . . .
H38A H 0.9306 0.4158 -0.0308 0.101 Uiso 1 1 calc R . .
C39 C 0.9921(7) 0.3107(7) -0.0315(4) 0.097(3) Uani 1 1 d . . .
H39A H 0.9563 0.2830 -0.0526 0.116 Uiso 1 1 calc R . .
C40 C 1.0600(8) 0.2714(6) -0.0131(3) 0.098(3) Uani 1 1 d . . .
H40A H 1.0698 0.2163 -0.0208 0.118 Uiso 1 1 calc R . .
C41 C 1.1139(7) 0.3135(6) 0.0168(3) 0.092(3) Uani 1 1 d . . .
H41A H 1.1610 0.2869 0.0283 0.111 Uiso 1 1 calc R . .
C42 C 1.0995(6) 0.3925(5) 0.0296(3) 0.075(2) Uani 1 1 d . . .
C43 C 1.1570(8) 0.4381(8) 0.0628(4) 0.119(4) Uani 1 1 d . . .
H43A H 1.2129 0.4222 0.0557 0.178 Uiso 1 1 calc R . .
H43B H 1.1442 0.4250 0.0962 0.178 Uiso 1 1 calc R . .
H43C H 1.1508 0.4964 0.0576 0.178 Uiso 1 1 calc R . .

loop_
_atom_site_aniso_label
_atom_site_aniso_U_11
_atom_site_aniso_U_22
_atom_site_aniso_U_33
_atom_site_aniso_U_23
_atom_site_aniso_U_13
_atom_site_aniso_U_12
Ni1 0.0289(2) 0.0289(2) 0.0282(4) -0.0008(2) 0.0008(2) -0.0020(3)
N1 0.0298(19) 0.0289(19) 0.037(2) -0.0008(16) 0.0018(16) -0.0001(15)
N2 0.035(2) 0.0275(18) 0.0289(18) -0.0016(14) 0.0019(16) -0.0025(15)
N3 0.034(2) 0.0323(19) 0.0287(19) 0.0004(15) -0.0008(15) -0.0050(16)
O1 0.0336(17) 0.0320(17) 0.0254(15) -0.0028(13) -0.0017(13) -0.0032(12)
O2 0.048(2) 0.0353(18) 0.0315(17) 0.0042(14) 0.0036(15) -0.0058(15)
O3 0.039(2) 0.0442(19) 0.0294(16) 0.0075(14) -0.0040(14) -0.0004(15)
O4 0.043(2) 0.050(2) 0.0360(19) -0.0043(17) 0.0086(16) -0.0070(17)
O5 0.052(2) 0.0308(17) 0.0434(18) -0.0033(15) 0.0010(16) 0.0003(16)
O6 0.065(3) 0.047(2) 0.056(2) -0.018(2) 0.023(2) -0.015(2)
C1 0.033(2) 0.042(3) 0.042(3) -0.004(2) -0.003(2) -0.006(2)
C2 0.040(3) 0.060(4) 0.042(3) -0.005(3) -0.008(2) -0.006(3)
C3 0.040(3) 0.061(4) 0.049(3) -0.010(3) -0.002(2) -0.016(3)
C4 0.046(3) 0.046(3) 0.044(3) -0.010(2) 0.003(2) -0.014(2)
C5 0.042(3) 0.037(3) 0.045(3) -0.009(2) 0.005(2) -0.007(2)
C6 0.031(2) 0.040(3) 0.038(2) 0.001(2) 0.006(2) -0.0046(18)
C7 0.032(2) 0.024(2) 0.043(3) -0.0029(19) 0.000(2) -0.0067(18)
C8 0.034(2) 0.032(2) 0.029(2) -0.0113(18) 0.0008(18) -0.0018(18)
C9 0.030(2) 0.032(2) 0.036(2) -0.0025(19) 0.0004(19) 0.0007(18)
C10 0.040(3) 0.040(3) 0.032(2) -0.005(2) 0.000(2) -0.005(2)
C11 0.048(3) 0.043(3) 0.035(2) -0.005(2) 0.001(2) -0.007(2)
C12 0.038(3) 0.042(3) 0.030(2) 0.0000(19) 0.008(2) -0.002(2)
C13 0.030(2) 0.033(2) 0.032(2) 0.0005(18) -0.0028(18) 0.0019(17)
C14 0.032(2) 0.036(2) 0.0169(18) 0.0014(16) 0.0047(16) -0.0022(18)
C15 0.028(2) 0.036(2) 0.028(2) 0.0016(17) 0.0029(18) -0.0015(18)
C16 0.034(2) 0.027(2) 0.031(2) 0.0034(18) -0.0043(18) -0.0052(18)
C17 0.034(2) 0.031(2) 0.037(2) 0.0010(19) -0.0013(19) 0.0004(19)
C18 0.037(3) 0.036(3) 0.040(2) 0.003(2) 0.000(2) -0.004(2)
C19 0.041(3) 0.031(2) 0.041(2) 0.000(2) -0.005(2) -0.0067(18)
C20 0.037(3) 0.032(2) 0.032(2) 0.0029(19) -0.0019(19) 0.0008(19)
C21 0.031(2) 0.031(2) 0.033(2) 0.0048(19) 0.0020(19) -0.0045(17)
C22 0.033(3) 0.039(3) 0.031(2) -0.0008(19) -0.0017(18) 0.0052(19)
C23 0.034(2) 0.029(2) 0.039(2) 0.001(2) 0.000(2) 0.0067(17)
C24 0.037(3) 0.046(3) 0.035(2) -0.001(2) -0.001(2) 0.000(2)
C25 0.031(2) 0.037(3) 0.057(3) 0.001(2) -0.004(2) 0.005(2)
C26 0.040(3) 0.042(3) 0.053(3) 0.005(2) 0.004(2) -0.003(2)
C27 0.040(3) 0.039(3) 0.044(3) 0.006(2) 0.006(2) 0.003(2)
C28 0.028(2) 0.038(3) 0.037(3) 0.003(2) 0.0021(19) 0.0036(19)
C29 0.059(4) 0.059(4) 0.037(3) -0.002(3) 0.007(3) -0.008(3)
C30 0.044(3) 0.032(3) 0.042(3) -0.006(2) -0.004(2) -0.001(2)
C31 0.057(4) 0.044(3) 0.045(3) -0.005(2) 0.001(3) 0.007(3)
C32 0.050(3) 0.045(3) 0.051(3) -0.005(2) 0.000(3) 0.004(3)
C33 0.050(3) 0.049(3) 0.061(4) -0.005(3) 0.001(3) 0.005(3)
C34 0.047(3) 0.047(3) 0.053(3) -0.001(2) -0.001(3) -0.001(3)
C35 0.053(4) 0.054(4) 0.074(4) -0.015(3) 0.006(3) 0.003(3)
C36 0.064(4) 0.056(4) 0.088(5) -0.014(4) 0.003(4) 0.002(4)
C37 0.094(6) 0.077(6) 0.081(6) 0.014(5) 0.028(5) 0.014(5)
C38 0.077(6) 0.090(6) 0.086(6) 0.023(5) 0.018(5) 0.012(5)
C39 0.117(8) 0.086(7) 0.087(6) 0.007(6) 0.012(6) -0.020(6)
C40 0.158(11) 0.069(5) 0.068(5) 0.002(4) 0.007(6) 0.010(6)
C41 0.121(8) 0.088(6) 0.068(5) 0.014(5) 0.018(5) 0.038(6)
C42 0.086(6) 0.077(5) 0.062(4) 0.006(4) 0.015(4) 0.013(4)
C43 0.140(10) 0.149(11) 0.068(6) -0.015(6) -0.004(6) -0.004(8)

loop_
_atom_type_symbol
_atom_type_description
_atom_type_scat_dispersion_real
_atom_type_scat_dispersion_imag
_atom_type_scat_source
C C 0.0033 0.0016 'International Tables Vol C Tables 4.2.6.8 and 6.1.1.4'
H H 0.0000 0.0000 'International Tables Vol C Tables 4.2.6.8 and 6.1.1.4'
N N 0.0061 0.0033 'International Tables Vol C Tables 4.2.6.8 and 6.1.1.4'
O O 0.0106 0.0060 'International Tables Vol C Tables 4.2.6.8 and 6.1.1.4'
Ni Ni 0.3393 1.1124 'International Tables Vol C Tables 4.2.6.8 and 6.1.1.4'

loop_
_geom_angle_atom_site_label_1
_geom_angle_atom_site_label_2
_geom_angle_atom_site_label_3
_geom_angle
_geom_angle_site_symmetry_1
_geom_angle_site_symmetry_3
_geom_angle_publ_flag
N1 Ni1 N1 85.9(2) . 7 ?
N1 Ni1 O1 171.31(16) . 7 ?
N1 Ni1 O1 95.21(15) 7 7 ?
N1 Ni1 O1 95.20(15) . . ?
N1 Ni1 O1 171.31(17) 7 . ?
O1 Ni1 O1 84.96(18) 7 . ?
C8 N1 C7 118.7(4) . . ?
C8 N1 Ni1 124.8(3) . . ?
C7 N1 Ni1 114.9(3) . . ?
C15 N2 C16 123.2(4) . . ?
C22 N3 C21 122.3(4) . . ?
C14 O1 Ni1 128.1(3) . . ?
C28 O4 C29 119.5(4) . . ?
C30 O5 C31 117.1(5) . . ?
C6 C1 C2 120.5(5) . . ?
C1 C2 C3 119.3(6) . . ?
C4 C3 C2 120.5(5) . . ?
C3 C4 C5 120.1(5) . . ?
C4 C5 C6 120.6(6) . . ?
C5 C6 C1 119.0(5) . . ?
C5 C6 C7 119.6(5) . . ?
C1 C6 C7 121.3(5) . . ?
N1 C7 C6 115.4(4) . . ?
N1 C7 C7 106.8(3) . 7 ?
C6 C7 C7 110.3(4) . 7 ?
N1 C8 C9 125.1(4) . . ?
C10 C9 C14 120.3(4) . . ?
C10 C9 C8 116.6(4) . . ?
C14 C9 C8 123.1(4) . . ?
C11 C10 C9 121.9(5) . . ?
C10 C11 C12 118.3(5) . . ?
C11 C12 C13 122.5(5) . . ?
C12 C13 C14 119.0(4) . . ?
C12 C13 C15 116.8(4) . . ?
C14 C13 C15 124.2(4) . . ?
O1 C14 C9 121.9(4) . . ?
O1 C14 C13 120.5(4) . . ?
C9 C14 C13 117.6(4) . . ?
O2 C15 N2 122.1(4) . . ?
O2 C15 C13 120.2(4) . . ?
N2 C15 C13 117.7(4) . . ?
C17 C16 C21 120.3(4) . . ?
C17 C16 N2 118.9(4) . . ?
C21 C16 N2 120.7(4) . . ?
C18 C17 C16 120.3(5) . . ?
C17 C18 C19 119.7(5) . . ?
C18 C19 C20 121.1(5) . . ?
C19 C20 C21 119.2(4) . . ?
C19 C20 C30 119.8(5) . . ?
C21 C20 C30 121.0(4) . . ?
C16 C21 C20 119.2(4) . . ?
C16 C21 N3 119.2(4) . . ?
C20 C21 N3 121.6(4) . . ?
O3 C22 N3 123.4(5) . . ?
O3 C22 C23 120.2(4) . . ?
N3 C22 C23 116.3(4) . . ?
C24 C23 C28 118.1(5) . . ?
C24 C23 C22 115.8(5) . . ?
C28 C23 C22 126.1(5) . . ?
C25 C24 C23 121.2(5) . . ?
C24 C25 C26 119.4(5) . . ?
C27 C26 C25 120.5(5) . . ?
C26 C27 C28 120.4(5) . . ?
O4 C28 C27 123.3(5) . . ?
O4 C28 C23 116.4(4) . . ?
C27 C28 C23 120.4(5) . . ?
O6 C30 O5 122.4(5) . . ?
O6 C30 C20 126.3(5) . . ?
O5 C30 C20 111.3(5) . . ?
O5 C31 C32 107.5(5) . . ?
C31 C32 C33 111.5(5) . . ?
C34 C33 C32 114.0(5) . . ?
C33 C34 C35 113.0(5) . . ?
C36 C35 C34 114.6(6) . . ?
C42 C37 C38 121.0(9) . . ?
C39 C38 C37 120.3(10) . . ?
C38 C39 C40 119.4(10) . . ?
C41 C40 C39 119.9(10) . . ?
C42 C41 C40 121.0(10) . . ?
C41 C42 C37 118.3(9) . . ?
C41 C42 C43 121.3(10) . . ?
C37 C42 C43 120.4(9) . . ?

loop_
_geom_bond_atom_site_label_1
_geom_bond_atom_site_label_2
_geom_bond_distance
_geom_bond_site_symmetry_2
_geom_bond_publ_flag
Ni1 N1 1.862(4) . ?
Ni1 N1 1.862(4) 7 ?
Ni1 O1 1.870(3) 7 ?
Ni1 O1 1.870(3) . ?
N1 C8 1.302(6) . ?
N1 C7 1.488(6) . ?
N2 C15 1.353(6) . ?
N2 C16 1.409(6) . ?
N3 C22 1.374(6) . ?
N3 C21 1.421(6) . ?
O1 C14 1.308(5) . ?
O2 C15 1.249(6) . ?
O3 C22 1.224(6) . ?
O4 C28 1.363(6) . ?
O4 C29 1.424(6) . ?
O5 C30 1.345(6) . ?
O5 C31 1.438(6) . ?
O6 C30 1.198(7) . ?
C1 C6 1.385(8) . ?
C1 C2 1.402(7) . ?
C2 C3 1.392(9) . ?
C3 C4 1.368(9) . ?
C4 C5 1.393(8) . ?
C5 C6 1.391(7) . ?
C6 C7 1.506(7) . ?
C7 C7 1.538(10) 7 ?
C8 C9 1.437(7) . ?
C9 C10 1.394(7) . ?
C9 C14 1.421(6) . ?
C10 C11 1.373(7) . ?
C11 C12 1.384(7) . ?
C12 C13 1.399(6) . ?
C13 C14 1.428(6) . ?
C13 C15 1.477(7) . ?
C16 C17 1.401(7) . ?
C16 C21 1.397(7) . ?
C17 C18 1.379(7) . ?
C18 C19 1.384(7) . ?
C19 C20 1.400(7) . ?
C20 C21 1.410(7) . ?
C20 C30 1.480(7) . ?
C22 C23 1.513(7) . ?
C23 C24 1.396(7) . ?
C23 C28 1.404(7) . ?
C24 C25 1.389(8) . ?
C25 C26 1.389(8) . ?
C26 C27 1.369(8) . ?
C27 C28 1.391(7) . ?
C31 C32 1.516(8) . ?
C32 C33 1.525(8) . ?
C33 C34 1.515(8) . ?
C34 C35 1.514(9) . ?
C35 C36 1.495(10) . ?
C37 C42 1.389(12) . ?
C37 C38 1.403(13) . ?
C38 C39 1.364(14) . ?
C39 C40 1.395(15) . ?
C40 C41 1.403(15) . ?
C41 C42 1.374(13) . ?
C42 C43 1.524(14) . ?

loop_
_geom_torsion_atom_site_label_1
_geom_torsion_atom_site_label_2
_geom_torsion_atom_site_label_3
_geom_torsion_atom_site_label_4
_geom_torsion
_geom_torsion_site_symmetry_1
_geom_torsion_site_symmetry_2
_geom_torsion_site_symmetry_3
_geom_torsion_site_symmetry_4
_geom_torsion_publ_flag
N1 Ni1 N1 C8 176.2(5) 7 . . . ?
O1 Ni1 N1 C8 78.2(12) 7 . . . ?
O1 Ni1 N1 C8 -12.5(4) . . . . ?
N1 Ni1 N1 C7 10.9(2) 7 . . . ?
O1 Ni1 N1 C7 -87.1(11) 7 . . . ?
O1 Ni1 N1 C7 -177.8(3) . . . . ?
N1 Ni1 O1 C14 2.4(4) . . . . ?
N1 Ni1 O1 C14 99.6(11) 7 . . . ?
O1 Ni1 O1 C14 -168.9(5) 7 . . . ?
C6 C1 C2 C3 -0.3(8) . . . . ?
C1 C2 C3 C4 0.4(9) . . . . ?
C2 C3 C4 C5 -0.2(9) . . . . ?
C3 C4 C5 C6 -0.2(8) . . . . ?
C4 C5 C6 C1 0.4(8) . . . . ?
C4 C5 C6 C7 -176.7(5) . . . . ?
C2 C1 C6 C5 -0.1(8) . . . . ?
C2 C1 C6 C7 177.0(5) . . . . ?
C8 N1 C7 C6 42.4(6) . . . . ?
Ni1 N1 C7 C6 -151.3(4) . . . . ?
C8 N1 C7 C7 165.4(5) . . . 7 ?
Ni1 N1 C7 C7 -28.3(6) . . . 7 ?
C5 C6 C7 N1 -137.2(5) . . . . ?
C1 C6 C7 N1 45.8(6) . . . . ?
C5 C6 C7 C7 101.7(6) . . . 7 ?
C1 C6 C7 C7 -75.3(6) . . . 7 ?
C7 N1 C8 C9 178.5(4) . . . . ?
Ni1 N1 C8 C9 13.7(7) . . . . ?
N1 C8 C9 C10 176.9(5) . . . . ?
N1 C8 C9 C14 -1.8(8) . . . . ?
C14 C9 C10 C11 2.6(8) . . . . ?
C8 C9 C10 C11 -176.1(5) . . . . ?
C9 C10 C11 C12 2.9(8) . . . . ?
C10 C11 C12 C13 -4.1(8) . . . . ?
C11 C12 C13 C14 -0.2(8) . . . . ?
C11 C12 C13 C15 177.5(5) . . . . ?
Ni1 O1 C14 C9 7.1(6) . . . . ?
Ni1 O1 C14 C13 -174.0(3) . . . . ?
C10 C9 C14 O1 172.2(5) . . . . ?
C8 C9 C14 O1 -9.2(7) . . . . ?
C10 C9 C14 C13 -6.8(7) . . . . ?
C8 C9 C14 C13 171.9(4) . . . . ?
C12 C13 C14 O1 -173.4(4) . . . . ?
C15 C13 C14 O1 9.1(7) . . . . ?
C12 C13 C14 C9 5.5(7) . . . . ?
C15 C13 C14 C9 -172.0(4) . . . . ?
C16 N2 C15 O2 -5.8(7) . . . . ?
C16 N2 C15 C13 175.3(4) . . . . ?
C12 C13 C15 O2 -12.6(7) . . . . ?
C14 C13 C15 O2 165.0(5) . . . . ?
C12 C13 C15 N2 166.3(5) . . . . ?
C14 C13 C15 N2 -16.1(7) . . . . ?
C15 N2 C16 C17 51.1(7) . . . . ?
C15 N2 C16 C21 -131.8(5) . . . . ?
C21 C16 C17 C18 -1.5(7) . . . . ?
N2 C16 C17 C18 175.5(4) . . . . ?
C16 C17 C18 C19 -0.8(7) . . . . ?
C17 C18 C19 C20 1.5(8) . . . . ?
C18 C19 C20 C21 0.1(7) . . . . ?
C18 C19 C20 C30 177.9(5) . . . . ?
C17 C16 C21 C20 3.1(7) . . . . ?
N2 C16 C21 C20 -173.9(4) . . . . ?
C17 C16 C21 N3 -178.3(4) . . . . ?
N2 C16 C21 N3 4.7(7) . . . . ?
C19 C20 C21 C16 -2.4(7) . . . . ?
C30 C20 C21 C16 179.8(4) . . . . ?
C19 C20 C21 N3 179.1(4) . . . . ?
C30 C20 C21 N3 1.2(7) . . . . ?
C22 N3 C21 C16 55.0(6) . . . . ?
C22 N3 C21 C20 -126.4(5) . . . . ?
C21 N3 C22 O3 1.4(8) . . . . ?
C21 N3 C22 C23 -175.5(4) . . . . ?
O3 C22 C23 C24 -20.3(7) . . . . ?
N3 C22 C23 C24 156.7(4) . . . . ?
O3 C22 C23 C28 160.7(5) . . . . ?
N3 C22 C23 C28 -22.2(7) . . . . ?
C28 C23 C24 C25 0.5(7) . . . . ?
C22 C23 C24 C25 -178.5(5) . . . . ?
C23 C24 C25 C26 -1.1(8) . . . . ?
C24 C25 C26 C27 0.5(8) . . . . ?
C25 C26 C27 C28 0.6(8) . . . . ?
C29 O4 C28 C27 13.4(8) . . . . ?
C29 O4 C28 C23 -165.2(5) . . . . ?
C26 C27 C28 O4 -179.6(5) . . . . ?
C26 C27 C28 C23 -1.1(8) . . . . ?
C24 C23 C28 O4 179.1(4) . . . . ?
C22 C23 C28 O4 -1.9(7) . . . . ?
C24 C23 C28 C27 0.5(7) . . . . ?
C22 C23 C28 C27 179.5(5) . . . . ?
C31 O5 C30 O6 2.8(8) . . . . ?
C31 O5 C30 C20 -179.3(4) . . . . ?
C19 C20 C30 O6 163.2(6) . . . . ?
C21 C20 C30 O6 -19.0(9) . . . . ?
C19 C20 C30 O5 -14.7(7) . . . . ?
C21 C20 C30 O5 163.1(4) . . . . ?
C30 O5 C31 C32 -167.4(5) . . . . ?
O5 C31 C32 C33 -170.8(5) . . . . ?
C31 C32 C33 C34 -178.1(5) . . . . ?
C32 C33 C34 C35 -172.2(6) . . . . ?
C33 C34 C35 C36 -179.7(6) . . . . ?
C42 C37 C38 C39 -1.7(13) . . . . ?
C37 C38 C39 C40 1.7(14) . . . . ?
C38 C39 C40 C41 -1.9(15) . . . . ?
C39 C40 C41 C42 2.1(15) . . . . ?
C40 C41 C42 C37 -2.1(13) . . . . ?
C40 C41 C42 C43 178.9(9) . . . . ?
C38 C37 C42 C41 1.8(13) . . . . ?
C38 C37 C42 C43 -179.2(8) . . . . ?
